data_4081003
loop_
_publ_author_name
'Lin, Yong-Chieh'
'Hsueh, Hsin-Hsueh'
'Kanne, Shanker'
'Chang, Li-Kuang'
'Liu, Fu-Chen'
'Lin, Ivan J. B.'
'Lee, Gene-Hsiang'
'Peng, Shie-Ming'

_publ_section_title
;
 Efficient PEPPSI-Themed Palladium N-Heterocyclic Carbene Precatalysts for
 the Mizoroki--Heck Reaction
;
_journal_issue 14
_journal_name_full Organometallics
_journal_page_first 3859
_journal_paper_doi 10.1021/om4003297
_journal_volume 32
_journal_year 2013
_chemical_formula_sum 'C11 H14 Br2 N4 O Pd'
_chemical_formula_weight 484.48
_chemical_name_systematic
; 
 ? 
;
_space_group_IT_number 15
_symmetry_cell_setting monoclinic
_symmetry_space_group_name_Hall '-C 2yc'
_symmetry_space_group_name_H-M 'C 1 2/c 1'
_atom_sites_solution_hydrogens geom
_atom_sites_solution_primary direct
_atom_sites_solution_secondary difmap
_audit_creation_method SHELXL-97
_cell_angle_alpha 90.00
_cell_angle_beta 118.0510(10)
_cell_angle_gamma 90.00
_cell_formula_units_Z 8
_cell_length_a 29.9158(15)
_cell_length_b 8.2271(4)
_cell_length_c 14.8484(7)
_cell_measurement_reflns_used 5110
_cell_measurement_temperature 298(2)
_cell_measurement_theta_max 26.11
_cell_measurement_theta_min 2.59
_cell_volume 3225.2(3)
_computing_cell_refinement 'Bruker SMART'
_computing_data_collection 'Bruker SMART'
_computing_data_reduction 'Bruker SAINT'
_computing_molecular_graphics 'Bruker SHELXTL'
_computing_publication_material 'Bruker SHELXTL'
_computing_structure_refinement 'SHELXL-97 (Sheldrick, 1997)'
_computing_structure_solution 'SHELXS-97 (Sheldrick, 1990)'
_diffrn_ambient_temperature 298(2)
_diffrn_measured_fraction_theta_full 0.998
_diffrn_measured_fraction_theta_max 0.998
_diffrn_measurement_device_type 'CCD area detector'
_diffrn_measurement_method 'phi and omega scans'
_diffrn_radiation_monochromator graphite
_diffrn_radiation_source 'fine-focus sealed tube'
_diffrn_radiation_type MoK\a
_diffrn_radiation_wavelength 0.71073
_diffrn_reflns_av_R_equivalents 0.0386
_diffrn_reflns_av_sigmaI/netI 0.0329
_diffrn_reflns_limit_h_max 39
_diffrn_reflns_limit_h_min -39
_diffrn_reflns_limit_k_max 10
_diffrn_reflns_limit_k_min -10
_diffrn_reflns_limit_l_max 19
_diffrn_reflns_limit_l_min -19
_diffrn_reflns_number 18218
_diffrn_reflns_theta_full 28.33
_diffrn_reflns_theta_max 28.33
_diffrn_reflns_theta_min 2.59
_exptl_absorpt_coefficient_mu 6.103
_exptl_absorpt_correction_T_max 0.4612
_exptl_absorpt_correction_T_min 0.1503
_exptl_absorpt_correction_type none
_exptl_crystal_colour yellow
_exptl_crystal_density_diffrn 1.996
_exptl_crystal_density_method 'not measured'
_exptl_crystal_description rod
_exptl_crystal_F_000 1856
_exptl_crystal_size_max 0.50
_exptl_crystal_size_mid 0.50
_exptl_crystal_size_min 0.50
_refine_diff_density_max 0.585
_refine_diff_density_min -0.456
_refine_diff_density_rms 0.083
_refine_ls_extinction_method none
_refine_ls_goodness_of_fit_ref 1.013
_refine_ls_hydrogen_treatment mixed
_refine_ls_matrix_type full
_refine_ls_number_parameters 228
_refine_ls_number_reflns 4012
_refine_ls_number_restraints 0
_refine_ls_restrained_S_all 1.013
_refine_ls_R_factor_all 0.0459
_refine_ls_R_factor_gt 0.0281
_refine_ls_shift/su_max 0.001
_refine_ls_shift/su_mean 0.000
_refine_ls_structure_factor_coef Fsqd
_refine_ls_weighting_details 'calc w=1/[\s^2^(Fo^2^)+(0.0340P)^2^+1.9208P] where P=(Fo^2^+2Fc^2^)/3'
_refine_ls_weighting_scheme calc
_refine_ls_wR_factor_gt 0.0650
_refine_ls_wR_factor_ref 0.0724
_reflns_number_gt 3052
_reflns_number_total 4012
_reflns_threshold_expression >2sigma(I)
_cod_data_source_file om4003297_si_002.cif
_cod_data_source_block 1
_cod_depositor_comments
;
The following automatic conversions were performed:

'_symmetry_cell_setting' value 'Monoclinic' changed to 'monoclinic'
according to /home/saulius/struct/CIF-dictionaries/cif_core.dic
dictionary named 'cif_core.dic' version 2.4.2 from 2011-04-26.

Automatic conversion script
Id: cif_fix_values 1891 2012-01-12 08:04:46Z andrius 
;
_cod_original_sg_symbol_H-M C2/c
_cod_database_code 4081003

loop_
_symmetry_equiv_pos_as_xyz
'x, y, z'
'-x, y, -z+1/2'
'x+1/2, y+1/2, z'
'-x+1/2, y+1/2, -z+1/2'
'-x, -y, -z'
'x, -y, z-1/2'
'-x+1/2, -y+1/2, -z'
'x+1/2, -y+1/2, z-1/2'

loop_
_atom_site_label
_atom_site_type_symbol
_atom_site_fract_x
_atom_site_fract_y
_atom_site_fract_z
_atom_site_U_iso_or_equiv
_atom_site_adp_type
_atom_site_occupancy
_atom_site_symmetry_multiplicity
_atom_site_calc_flag
Pd1 Pd 0.121320(8) 0.82669(3) 0.041302(16) 0.04176(8) Uani 1 1 d
Br1 Br 0.129654(13) 0.58585(4) -0.04569(2) 0.05414(10) Uani 1 1 d
Br2 Br 0.117343(18) 1.07336(4) 0.12563(3) 0.07030(13) Uani 1 1 d
C1 C 0.16480(11) 0.9414(4) -0.0027(2) 0.0441(7) Uani 1 1 d
N2 N 0.21574(10) 0.9353(3) 0.04089(19) 0.0456(6) Uani 1 1 d
N1 N 0.15035(11) 1.0404(3) -0.0835(2) 0.0525(6) Uani 1 1 d
C5 C 0.24749(13) 0.8471(4) 0.1334(3) 0.0479(7) Uani 1 1 d
C4 C 0.09853(18) 1.0858(8) -0.1537(4) 0.0772(14) Uani 1 1 d
C6 C 0.27213(11) 0.9578(4) 0.2253(2) 0.0432(6) Uani 1 1 d
N4 N 0.07353(10) 0.7051(3) 0.08631(19) 0.0467(6) Uani 1 1 d
C11 C 0.02511(14) 0.7495(5) 0.0510(3) 0.0592(9) Uani 1 1 d
C7 C 0.08937(14) 0.5768(5) 0.1479(3) 0.0601(9) Uani 1 1 d
C10 C -0.00813(15) 0.6681(6) 0.0746(3) 0.0690(11) Uani 1 1 d
C9 C 0.00865(16) 0.5371(7) 0.1374(3) 0.0733(12) Uani 1 1 d
C8 C 0.05808(17) 0.4914(6) 0.1753(3) 0.0713(12) Uani 1 1 d
O1 O 0.27942(10) 1.1015(3) 0.21680(18) 0.0595(6) Uani 1 1 d
N3 N 0.28638(15) 0.8862(5) 0.3140(3) 0.0654(9) Uani 1 1 d
C3 C 0.19243(16) 1.0953(5) -0.0902(3) 0.0630(10) Uani 1 1 d
C2 C 0.23268(16) 1.0311(5) -0.0132(3) 0.0597(9) Uani 1 1 d
H5B H 0.2257(14) 0.762(4) 0.140(3) 0.061(10) Uiso 1 1 d
H5A H 0.2722(15) 0.799(4) 0.123(3) 0.066(11) Uiso 1 1 d
H3B H 0.1880(16) 1.162(5) -0.143(3) 0.078(13) Uiso 1 1 d
H3A H 0.2810(17) 0.792(5) 0.319(3) 0.072(14) Uiso 1 1 d
H2 H 0.2677(16) 1.040(5) 0.011(3) 0.068(11) Uiso 1 1 d
H9 H -0.0136(16) 0.487(5) 0.156(3) 0.078(12) Uiso 1 1 d
H11A H 0.0149(17) 0.841(5) 0.009(4) 0.082(14) Uiso 1 1 d
H3C H 0.3070(18) 0.940(5) 0.369(4) 0.085(14) Uiso 1 1 d
H10 H -0.0391(18) 0.707(5) 0.049(3) 0.079(13) Uiso 1 1 d
H7 H 0.1223(16) 0.539(5) 0.169(3) 0.070(11) Uiso 1 1 d
H4A H 0.088(2) 1.047(7) -0.212(5) 0.12(2) Uiso 1 1 d
H4B H 0.090(3) 1.181(9) -0.143(5) 0.16(3) Uiso 1 1 d
H8 H 0.0700(17) 0.408(5) 0.214(3) 0.080(14) Uiso 1 1 d
H4C H 0.0757(19) 1.056(6) -0.136(4) 0.093(16) Uiso 1 1 d

loop_
_atom_site_aniso_label
_atom_site_aniso_U_11
_atom_site_aniso_U_22
_atom_site_aniso_U_33
_atom_site_aniso_U_23
_atom_site_aniso_U_13
_atom_site_aniso_U_12
Pd1 0.03822(13) 0.04874(14) 0.03916(12) 0.00046(10) 0.01888(10) -0.00338(10)
Br1 0.0506(2) 0.0590(2) 0.05196(19) -0.00991(15) 0.02344(16) -0.00519(15)
Br2 0.0948(3) 0.0557(2) 0.0782(3) -0.00971(18) 0.0554(2) -0.0057(2)
C1 0.0439(16) 0.0484(17) 0.0409(15) 0.0000(13) 0.0208(13) -0.0033(14)
N2 0.0468(15) 0.0458(14) 0.0459(14) -0.0041(11) 0.0232(12) -0.0082(12)
N1 0.0573(17) 0.0589(16) 0.0467(14) 0.0099(13) 0.0288(13) 0.0014(14)
C5 0.0418(17) 0.0402(17) 0.0550(18) -0.0060(14) 0.0173(15) 0.0014(14)
C4 0.063(3) 0.114(4) 0.054(2) 0.025(3) 0.027(2) 0.024(3)
C6 0.0342(14) 0.0433(17) 0.0495(17) -0.0042(13) 0.0175(13) 0.0008(13)
N4 0.0381(13) 0.0592(16) 0.0435(13) -0.0031(12) 0.0198(11) -0.0060(12)
C11 0.050(2) 0.063(2) 0.069(2) -0.0057(19) 0.0314(18) 0.0045(18)
C7 0.0440(19) 0.084(3) 0.0491(18) 0.0129(18) 0.0190(16) -0.0018(19)
C10 0.045(2) 0.097(3) 0.073(3) -0.020(2) 0.0343(19) -0.003(2)
C9 0.064(3) 0.116(4) 0.050(2) -0.015(2) 0.036(2) -0.032(3)
C8 0.069(3) 0.094(3) 0.0456(19) 0.015(2) 0.0227(19) -0.018(2)
O1 0.0715(17) 0.0403(12) 0.0575(14) -0.0054(10) 0.0227(13) -0.0082(11)
N3 0.083(2) 0.0480(18) 0.0549(19) -0.0048(16) 0.0235(18) -0.0102(17)
C3 0.074(3) 0.067(2) 0.059(2) 0.0072(19) 0.041(2) -0.009(2)
C2 0.059(2) 0.064(2) 0.067(2) -0.0077(18) 0.040(2) -0.0172(19)

loop_
_atom_type_symbol
_atom_type_description
_atom_type_scat_dispersion_real
_atom_type_scat_dispersion_imag
_atom_type_scat_source
C C 0.0033 0.0016 'International Tables Vol C Tables 4.2.6.8 and 6.1.1.4'
H H 0.0000 0.0000 'International Tables Vol C Tables 4.2.6.8 and 6.1.1.4'
N N 0.0061 0.0033 'International Tables Vol C Tables 4.2.6.8 and 6.1.1.4'
O O 0.0106 0.0060 'International Tables Vol C Tables 4.2.6.8 and 6.1.1.4'
Br Br -0.2901 2.4595 'International Tables Vol C Tables 4.2.6.8 and 6.1.1.4'
Pd Pd -0.9988 1.0072 'International Tables Vol C Tables 4.2.6.8 and 6.1.1.4'

loop_
_geom_angle_atom_site_label_1
_geom_angle_atom_site_label_2
_geom_angle_atom_site_label_3
_geom_angle
C1 Pd1 N4 179.01(12)
C1 Pd1 Br2 88.28(9)
N4 Pd1 Br2 91.62(7)
C1 Pd1 Br1 88.03(9)
N4 Pd1 Br1 92.07(7)
Br2 Pd1 Br1 176.261(15)
N1 C1 N2 105.5(2)
N1 C1 Pd1 127.4(2)
N2 C1 Pd1 127.0(2)
C1 N2 C2 109.9(3)
C1 N2 C5 124.4(3)
C2 N2 C5 125.6(3)
C1 N1 C3 109.9(3)
C1 N1 C4 125.7(3)
C3 N1 C4 124.4(3)
N2 C5 C6 112.3(2)
N2 C5 H5B 106(2)
C6 C5 H5B 114(2)
N2 C5 H5A 107(2)
C6 C5 H5A 109(2)
H5B C5 H5A 109(3)
N1 C4 H4A 114(4)
N1 C4 H4B 114(5)
H4A C4 H4B 122(6)
N1 C4 H4C 116(3)
H4A C4 H4C 104(5)
H4B C4 H4C 82(5)
O1 C6 N3 123.2(3)
O1 C6 C5 121.6(3)
N3 C6 C5 115.1(3)
C7 N4 C11 117.1(3)
C7 N4 Pd1 121.5(2)
C11 N4 Pd1 121.3(2)
N4 C11 C10 123.2(4)
N4 C11 H11A 116(3)
C10 C11 H11A 121(3)
N4 C7 C8 122.5(4)
N4 C7 H7 118(2)
C8 C7 H7 119(2)
C9 C10 C11 118.9(4)
C9 C10 H10 124(3)
C11 C10 H10 117(3)
C10 C9 C8 118.7(4)
C10 C9 H9 118(3)
C8 C9 H9 123(3)
C9 C8 C7 119.5(4)
C9 C8 H8 122(3)
C7 C8 H8 119(3)
C6 N3 H3A 122(3)
C6 N3 H3C 118(3)
H3A N3 H3C 119(4)
C2 C3 N1 107.3(3)
C2 C3 H3B 133(3)
N1 C3 H3B 119(3)
C3 C2 N2 107.3(3)
C3 C2 H2 134(2)
N2 C2 H2 118(2)

loop_
_geom_bond_atom_site_label_1
_geom_bond_atom_site_label_2
_geom_bond_distance
Pd1 C1 1.951(3)
Pd1 N4 2.095(2)
Pd1 Br2 2.4167(4)
Pd1 Br1 2.4413(4)
C1 N1 1.342(4)
C1 N2 1.348(4)
N2 C2 1.381(4)
N2 C5 1.445(4)
N1 C3 1.384(4)
N1 C4 1.453(5)
C5 C6 1.513(4)
C5 H5B 0.99(4)
C5 H5A 0.91(4)
C4 H4A 0.84(6)
C4 H4B 0.86(7)
C4 H4C 0.88(5)
C6 O1 1.220(4)
C6 N3 1.317(4)
N4 C7 1.330(4)
N4 C11 1.338(4)
C11 C10 1.373(6)
C11 H11A 0.93(4)
C7 C8 1.376(5)
C7 H7 0.93(4)
C10 C9 1.358(6)
C10 H10 0.88(4)
C9 C8 1.365(6)
C9 H9 0.92(4)
C8 H8 0.85(4)
N3 H3A 0.80(4)
N3 H3C 0.88(5)
C3 C2 1.319(6)
C3 H3B 0.91(4)
C2 H2 0.94(4)
